data_4111526
loop_
_publ_author_name
'Arunkumar Natarajan'
'Joel T. Mague'
'V. Ramamurthy'

_publ_section_title
;
 Asymmetric Induction during Yang Cyclization of \a-Oxoamides: The Power
 of a Covalently Linked Chiral Auxiliary Is Enhanced in the Crystalline
 State
;
_journal_name_full 'Journal of the American Chemical Society'
_journal_page_first 3568
_journal_page_last 3576
_journal_paper_doi 10.1021/ja043999p
_journal_volume 127
_journal_year 2005
_chemical_formula_sum 'C23 H28 N2 O3'
_chemical_formula_weight 380.47
_chemical_name_systematic
; 
 ? 
;
_space_group_IT_number 4
_symmetry_cell_setting monoclinic
_symmetry_space_group_name_Hall 'P 2yb'
_symmetry_space_group_name_H-M 'P 1 21 1'
_atom_sites_solution_hydrogens geom
_atom_sites_solution_primary direct
_atom_sites_solution_secondary difmap
_audit_creation_method SHELXL-97
_cell_angle_alpha 90.00
_cell_angle_beta 97.734(8)
_cell_angle_gamma 90.00
_cell_formula_units_Z 2
_cell_length_a 6.646(4)
_cell_length_b 15.420(8)
_cell_length_c 11.019(6)
_cell_measurement_reflns_used 6445
_cell_measurement_temperature 100(2)
_cell_measurement_theta_max 27.972
_cell_measurement_theta_min 2.286
_cell_volume 1119.0(11)
_computing_cell_refinement 'Bruker SMART'
_computing_data_collection 'Bruker SMART'
_computing_data_reduction 'Bruker SAINT'
_computing_molecular_graphics 'Bruker SHELXTL'
_computing_publication_material 'Bruker SHELXTL'
_computing_structure_refinement 'SHELXL-97 (Sheldrick, 1997)'
_computing_structure_solution 'SHELXS-97 (Sheldrick, 1990)'
_diffrn_ambient_temperature 100(2)
_diffrn_measured_fraction_theta_full 0.943
_diffrn_measured_fraction_theta_max 0.943
_diffrn_measurement_device_type 'CCD area detector'
_diffrn_measurement_method 'phi and omega scans'
_diffrn_radiation_monochromator graphite
_diffrn_radiation_source 'fine-focus sealed tube'
_diffrn_radiation_type MoK\a
_diffrn_radiation_wavelength 0.71073
_diffrn_reflns_av_R_equivalents 0.0233
_diffrn_reflns_av_sigmaI/netI 0.0392
_diffrn_reflns_limit_h_max 8
_diffrn_reflns_limit_h_min -8
_diffrn_reflns_limit_k_max 20
_diffrn_reflns_limit_k_min -20
_diffrn_reflns_limit_l_max 14
_diffrn_reflns_limit_l_min -13
_diffrn_reflns_number 9352
_diffrn_reflns_theta_full 28.06
_diffrn_reflns_theta_max 28.06
_diffrn_reflns_theta_min 1.87
_exptl_absorpt_coefficient_mu 0.075
_exptl_absorpt_correction_T_max 0.9928
_exptl_absorpt_correction_T_min 0.7754
_exptl_absorpt_correction_type multi-scan
_exptl_absorpt_process_details SADABS
_exptl_crystal_colour Colorless
_exptl_crystal_density_diffrn 1.129
_exptl_crystal_density_meas 0
_exptl_crystal_description Block
_exptl_crystal_F_000 408
_exptl_crystal_size_max 0.22
_exptl_crystal_size_mid 0.18
_exptl_crystal_size_min 0.10
_refine_diff_density_max 0.431
_refine_diff_density_min -0.324
_refine_diff_density_rms 0.055
_refine_ls_abs_structure_details 'Flack H D (1983), Acta Cryst. A39, 876-881'
_refine_ls_abs_structure_Flack 0.3(16)
_refine_ls_extinction_method none
_refine_ls_goodness_of_fit_ref 1.115
_refine_ls_hydrogen_treatment constr
_refine_ls_matrix_type full
_refine_ls_number_parameters 271
_refine_ls_number_reflns 4904
_refine_ls_number_restraints 8
_refine_ls_restrained_S_all 1.119
_refine_ls_R_factor_all 0.0660
_refine_ls_R_factor_gt 0.0622
_refine_ls_shift/su_max 0.001
_refine_ls_shift/su_mean 0.000
_refine_ls_structure_factor_coef Fsqd
_refine_ls_weighting_details 'calc w=1/[\s^2^(Fo^2^)+(0.0510P)^2^+0.9708P] where P=(Fo^2^+2Fc^2^)/3'
_refine_ls_weighting_scheme calc
_refine_ls_wR_factor_gt 0.1493
_refine_ls_wR_factor_ref 0.1514
_reflns_number_gt 4594
_reflns_number_total 4904
_reflns_threshold_expression >2sigma(I)
_cod_data_source_file ja043999psi20041001_024002.cif
_cod_data_source_block 1a
_cod_depositor_comments
;
The following automatic conversions were performed:

'_refine_ls_hydrogen_treatment' value 'constrained' was replaced with
the value 'constr' as specified in the replacement file
'src/cod-tools/trunk/data/replacement-values/replacement_values.lst'.

Automatic conversion script
Id: cif_fix_values 5376 2017-05-30 11:51:03Z andrius 
;
_cod_original_cell_volume 1118.9(10)
_cod_database_code 4111526

loop_
_symmetry_equiv_pos_as_xyz
'x, y, z'
'-x, y+1/2, -z'

loop_
_atom_site_label
_atom_site_type_symbol
_atom_site_fract_x
_atom_site_fract_y
_atom_site_fract_z
_atom_site_U_iso_or_equiv
_atom_site_adp_type
_atom_site_occupancy
_atom_site_symmetry_multiplicity
_atom_site_calc_flag
_atom_site_refinement_flags
_atom_site_disorder_assembly
_atom_site_disorder_group
O1 O 0.4666(3) 1.08036(14) 0.5302(2) 0.0375(5) Uani 1 1 d . . .
O2 O 0.2497(3) 0.98897(13) 0.73146(19) 0.0306(5) Uani 1 1 d . . .
O3 O 1.1237(3) 0.68680(13) 0.78222(19) 0.0288(4) Uani 1 1 d . A .
N1 N 0.6093(4) 1.12955(15) 0.7233(2) 0.0301(5) Uani 1 1 d D . .
N2 N 0.8745(4) 0.60083(14) 0.6758(2) 0.0255(5) Uani 1 1 d . A .
H2N H 0.7657 0.6116 0.6333 0.031 Uiso 1 1 d R . .
C1 C 0.4971(5) 1.2750(2) 0.6275(3) 0.0383(7) Uani 1 1 d . . .
H1A H 0.4366 1.2512 0.5484 0.057 Uiso 1 1 calc R A .
H1B H 0.5452 1.3341 0.6159 0.057 Uiso 1 1 calc R . .
H1C H 0.3949 1.2760 0.6838 0.057 Uiso 1 1 calc R . .
C2 C 0.6793(5) 1.21695(18) 0.6821(3) 0.0290(6) Uani 1 1 d . A .
H2 H 0.7474 1.2472 0.7568 0.035 Uiso 1 1 calc R . .
C3 C 0.8426(5) 1.2059(2) 0.5930(3) 0.0384(7) Uani 1 1 d . . .
H3A H 0.9530 1.1689 0.6315 0.058 Uiso 1 1 calc R A .
H3B H 0.8970 1.2629 0.5753 0.058 Uiso 1 1 calc R . .
H3C H 0.7797 1.1790 0.5166 0.058 Uiso 1 1 calc R . .
C4 C 0.8891(5) 1.1116(2) 0.9064(3) 0.0325(8) Uani 0.818(4) 1 d PD A 1
H4A H 0.9616 1.0734 0.8560 0.049 Uiso 0.818(4) 1 calc PR A 1
H4B H 0.9155 1.0931 0.9922 0.049 Uiso 0.818(4) 1 calc PR A 1
H4C H 0.9363 1.1714 0.8994 0.049 Uiso 0.818(4) 1 calc PR A 1
C5 C 0.6580(5) 1.1069(2) 0.8618(3) 0.0289(8) Uani 0.818(4) 1 d PD A 1
H5 H 0.6149 1.0454 0.8717 0.035 Uiso 0.818(4) 1 calc PR A 1
C6 C 0.5330(6) 1.1644(3) 0.9409(4) 0.0407(10) Uani 0.818(4) 1 d PD A 1
H6A H 0.5691 1.2254 0.9318 0.061 Uiso 0.818(4) 1 calc PR A 1
H6B H 0.5637 1.1474 1.0271 0.061 Uiso 0.818(4) 1 calc PR A 1
H6C H 0.3877 1.1564 0.9134 0.061 Uiso 0.818(4) 1 calc PR A 1
C4A C 0.786(2) 1.0680(12) 0.8994(15) 0.0325(8) Uani 0.182(4) 1 d PD A 2
C5A C 0.567(2) 1.0758(9) 0.8319(11) 0.0289(8) Uani 0.182(4) 1 d PD A 2
C6A C 0.421(3) 1.1374(13) 0.8888(18) 0.0407(10) Uani 0.182(4) 1 d PD A 2
C7 C 0.5068(4) 1.07191(18) 0.6431(3) 0.0276(6) Uani 1 1 d . A .
C8 C 0.4230(6) 0.9876(2) 0.6999(3) 0.0220(7) Uani 0.818(4) 1 d P A 1
C8A C 0.476(3) 1.0080(12) 0.7338(17) 0.0220(7) Uani 0.182(4) 1 d P A 2
C9 C 0.5563(5) 0.90799(19) 0.7043(3) 0.0291(6) Uani 1 1 d . . .
C10 C 0.7581(4) 0.91347(18) 0.6738(3) 0.0257(6) Uani 1 1 d . A .
H10 H 0.8094 0.9676 0.6504 0.031 Uiso 1 1 calc R . .
C11 C 0.8826(4) 0.83813(18) 0.6783(3) 0.0243(5) Uani 1 1 d . . .
H11 H 1.0183 0.8423 0.6606 0.029 Uiso 1 1 calc R A .
C12 C 0.8031(4) 0.75635(17) 0.7093(2) 0.0217(5) Uani 1 1 d . A .
C13 C 0.6009(4) 0.75048(19) 0.7363(3) 0.0268(6) Uani 1 1 d . . .
H13 H 0.5468 0.6958 0.7548 0.032 Uiso 1 1 calc R A .
C14 C 0.4788(4) 0.8262(2) 0.7357(3) 0.0307(7) Uani 1 1 d . A .
H14 H 0.3449 0.8221 0.7563 0.037 Uiso 1 1 calc R . .
C15 C 0.9490(4) 0.67830(17) 0.7244(2) 0.0221(5) Uani 1 1 d . . .
C16 C 1.0029(4) 0.52098(17) 0.6892(3) 0.0247(6) Uani 1 1 d . . .
H16 H 1.1486 0.5393 0.7002 0.030 Uiso 1 1 calc R A .
C17 C 0.9624(5) 0.4657(2) 0.5697(3) 0.0349(7) Uani 1 1 d . A .
H17A H 0.8224 0.4441 0.5597 0.052 Uiso 1 1 calc R . .
H17B H 1.0566 0.4165 0.5752 0.052 Uiso 1 1 calc R . .
H17C H 0.9827 0.5017 0.4991 0.052 Uiso 1 1 calc R . .
C18 C 0.9658(4) 0.46671(18) 0.8024(2) 0.0255(6) Uani 1 1 d . A .
C19 C 0.7777(4) 0.4659(2) 0.8487(3) 0.0294(6) Uani 1 1 d . . .
H19 H 0.6697 0.5013 0.8115 0.035 Uiso 1 1 calc R A .
C20 C 0.7471(5) 0.4127(2) 0.9506(3) 0.0372(7) Uani 1 1 d . A .
H20 H 0.6202 0.4129 0.9813 0.045 Uiso 1 1 calc R . .
C21 C 0.9088(6) 0.3593(2) 1.0057(3) 0.0439(8) Uani 1 1 d . . .
H21 H 0.8899 0.3234 1.0733 0.053 Uiso 1 1 calc R A .
C22 C 1.0963(6) 0.3596(3) 0.9601(3) 0.0502(10) Uani 1 1 d . A .
H22 H 1.2039 0.3239 0.9972 0.060 Uiso 1 1 calc R . .
C23 C 1.1260(5) 0.4126(2) 0.8596(3) 0.0397(8) Uani 1 1 d . . .
H23 H 1.2535 0.4124 0.8296 0.048 Uiso 1 1 calc R A .

loop_
_atom_site_aniso_label
_atom_site_aniso_U_11
_atom_site_aniso_U_22
_atom_site_aniso_U_33
_atom_site_aniso_U_23
_atom_site_aniso_U_13
_atom_site_aniso_U_12
O1 0.0372(12) 0.0318(12) 0.0411(13) 0.0109(10) -0.0036(10) 0.0008(9)
O2 0.0250(10) 0.0308(11) 0.0370(11) 0.0010(9) 0.0081(8) 0.0002(8)
O3 0.0275(10) 0.0224(10) 0.0356(11) -0.0032(8) 0.0009(8) 0.0013(8)
N1 0.0260(12) 0.0199(11) 0.0439(15) -0.0019(10) 0.0030(10) -0.0008(9)
N2 0.0255(11) 0.0184(11) 0.0317(13) -0.0016(9) 0.0006(9) 0.0009(9)
C1 0.0472(19) 0.0265(15) 0.0400(18) -0.0005(13) 0.0010(14) 0.0091(14)
C2 0.0349(15) 0.0184(13) 0.0337(15) -0.0005(12) 0.0050(12) -0.0015(11)
C3 0.0437(18) 0.0262(16) 0.0477(19) 0.0037(14) 0.0147(15) -0.0053(13)
C4 0.039(2) 0.0280(19) 0.0282(17) -0.0023(15) -0.0030(15) 0.0018(15)
C5 0.034(2) 0.0223(18) 0.0321(19) 0.0021(14) 0.0111(15) -0.0009(14)
C6 0.036(2) 0.050(3) 0.037(2) -0.0083(18) 0.0078(16) -0.0011(18)
C4A 0.039(2) 0.0280(19) 0.0282(17) -0.0023(15) -0.0030(15) 0.0018(15)
C5A 0.034(2) 0.0223(18) 0.0321(19) 0.0021(14) 0.0111(15) -0.0009(14)
C6A 0.036(2) 0.050(3) 0.037(2) -0.0083(18) 0.0078(16) -0.0011(18)
C7 0.0200(12) 0.0216(13) 0.0402(16) -0.0007(12) 0.0003(12) 0.0039(10)
C8 0.0262(19) 0.0222(19) 0.0165(19) -0.0026(13) -0.0013(13) 0.0005(14)
C8A 0.0262(19) 0.0222(19) 0.0165(19) -0.0026(13) -0.0013(13) 0.0005(14)
C9 0.0299(15) 0.0256(14) 0.0337(15) 0.0088(12) 0.0117(12) 0.0078(11)
C10 0.0322(14) 0.0187(12) 0.0277(14) 0.0045(11) 0.0092(11) -0.0003(11)
C11 0.0223(13) 0.0220(13) 0.0296(14) 0.0011(11) 0.0070(11) -0.0009(10)
C12 0.0258(13) 0.0187(12) 0.0209(13) 0.0008(10) 0.0037(10) 0.0013(10)
C13 0.0275(14) 0.0223(13) 0.0314(15) 0.0070(11) 0.0073(11) -0.0015(11)
C14 0.0242(14) 0.0345(16) 0.0358(16) 0.0117(13) 0.0127(12) 0.0039(12)
C15 0.0242(13) 0.0206(12) 0.0222(13) 0.0019(10) 0.0055(10) -0.0020(10)
C16 0.0233(13) 0.0187(12) 0.0328(15) -0.0010(11) 0.0060(11) 0.0003(10)
C17 0.0556(19) 0.0250(14) 0.0255(14) 0.0010(12) 0.0102(13) 0.0085(14)
C18 0.0306(14) 0.0227(13) 0.0222(13) -0.0020(11) -0.0007(11) 0.0029(11)
C19 0.0321(14) 0.0273(14) 0.0278(14) 0.0020(12) -0.0001(11) 0.0035(12)
C20 0.0405(17) 0.0417(18) 0.0302(16) 0.0040(14) 0.0073(13) 0.0034(14)
C21 0.062(2) 0.044(2) 0.0266(16) 0.0142(14) 0.0081(15) 0.0137(17)
C22 0.056(2) 0.056(2) 0.0384(19) 0.0156(17) 0.0059(16) 0.0294(19)
C23 0.0367(18) 0.050(2) 0.0329(16) 0.0043(15) 0.0065(13) 0.0181(15)

loop_
_atom_type_symbol
_atom_type_description
_atom_type_scat_dispersion_real
_atom_type_scat_dispersion_imag
_atom_type_scat_source
C C 0.0033 0.0016 'International Tables Vol C Tables 4.2.6.8 and 6.1.1.4'
H H 0.0000 0.0000 'International Tables Vol C Tables 4.2.6.8 and 6.1.1.4'
N N 0.0061 0.0033 'International Tables Vol C Tables 4.2.6.8 and 6.1.1.4'
O O 0.0106 0.0060 'International Tables Vol C Tables 4.2.6.8 and 6.1.1.4'

loop_
_geom_angle_atom_site_label_1
_geom_angle_atom_site_label_2
_geom_angle_atom_site_label_3
_geom_angle
C8 O2 C8A 20.8(7)
C7 N1 C5A 91.5(7)
C7 N1 C2 122.0(3)
C5A N1 C2 145.3(7)
C7 N1 C5 120.5(3)
C5A N1 C5 30.4(6)
C2 N1 C5 117.5(2)
C15 N2 C16 120.5(2)
N1 C2 C1 111.8(3)
N1 C2 C3 110.9(2)
C1 C2 C3 112.8(3)
C4 C5 N1 111.5(3)
C4 C5 C6 112.0(3)
N1 C5 C6 111.4(3)
N1 C5A C4A 99.1(9)
N1 C5A C6A 100.3(10)
C4A C5A C6A 117.0(14)
N1 C5A C8A 85.2(10)
C4A C5A C8A 122.0(13)
C6A C5A C8A 118.9(13)
O1 C7 N1 126.8(3)
O1 C7 C8A 137.3(8)
N1 C7 C8A 95.8(8)
O1 C7 C8 116.4(3)
N1 C7 C8 116.8(3)
C8A C7 C8 21.2(7)
O2 C8 C9 124.4(3)
O2 C8 C7 119.0(3)
C9 C8 C7 116.5(3)
C7 C8A O2 110.6(12)
C7 C8A C5A 86.8(11)
O2 C8A C5A 115.3(13)
C7 C8A C9 114.6(12)
O2 C8A C9 99.2(11)
C5A C8A C9 130.1(13)
C14 C9 C10 119.4(2)
C14 C9 C8 119.9(3)
C10 C9 C8 120.6(3)
C14 C9 C8A 129.2(7)
C10 C9 C8A 109.0(7)
C8 C9 C8A 19.7(6)
C11 C10 C9 120.2(2)
C10 C11 C12 119.9(2)
C13 C12 C11 119.9(2)
C13 C12 C15 121.9(2)
C11 C12 C15 118.0(2)
C12 C13 C14 120.2(2)
C13 C14 C9 120.3(3)
O3 C15 N2 123.3(2)
O3 C15 C12 120.0(2)
N2 C15 C12 116.7(2)
N2 C16 C18 112.0(2)
N2 C16 C17 109.6(2)
C18 C16 C17 110.9(2)
C19 C18 C23 118.5(3)
C19 C18 C16 122.7(2)
C23 C18 C16 118.7(3)
C18 C19 C20 121.1(3)
C21 C20 C19 119.2(3)
C22 C21 C20 120.1(3)
C21 C22 C23 120.4(3)
C22 C23 C18 120.6(3)

loop_
_geom_bond_atom_site_label_1
_geom_bond_atom_site_label_2
_geom_bond_distance
O1 C7 1.244(4)
O2 C8 1.247(4)
O2 C8A 1.53(2)
O3 C15 1.254(3)
N1 C7 1.369(4)
N1 C5A 1.512(8)
N1 C2 1.515(4)
N1 C5 1.556(4)
N2 C15 1.374(3)
N2 C16 1.494(3)
C1 C2 1.560(4)
C2 C3 1.567(5)
C4 C5 1.550(4)
C5 C6 1.559(4)
C4A C5A 1.549(7)
C5A C6A 1.549(7)
C5A C8A 1.57(2)
C7 C8A 1.438(19)
C7 C8 1.577(5)
C8 C9 1.510(4)
C8A C9 1.678(19)
C9 C14 1.423(4)
C9 C10 1.429(4)
C10 C11 1.423(4)
C11 C12 1.426(4)
C12 C13 1.418(4)
C12 C15 1.540(4)
C13 C14 1.421(4)
C16 C18 1.549(4)
C16 C17 1.562(4)
C18 C19 1.413(4)
C18 C23 1.430(4)
C19 C20 1.426(4)
C20 C21 1.423(5)
C21 C22 1.405(5)
C22 C23 1.412(5)
